data_7218123
loop_
_publ_author_name
'Ueji, Kan'
'Ichimura, Shuhei'
'Tamaki, Yoshinori'
'Miyamura, Kazuo'

_publ_section_title
;
 Effects of alkyl chain substitution on the crystal structure of
 benzothiazole-derived squarylium dyes
;
_journal_issue 43
_journal_name_full CrystEngComm
_journal_page_first 10139
_journal_paper_doi 10.1039/C4CE01571A
_journal_volume 16
_journal_year 2014
_chemical_formula_moiety 'C44 H60 N2 O2 S2'
_chemical_formula_sum 'C44 H60 N2 O2 S2'
_chemical_formula_weight 713.06
_chemical_name_systematic
;
?
;
_space_group_IT_number 2
_symmetry_cell_setting triclinic
_symmetry_space_group_name_Hall '-P 1'
_symmetry_space_group_name_H-M 'P -1'
_atom_sites_solution_hydrogens geom
_atom_sites_solution_primary direct
_atom_sites_solution_secondary difmap
_audit_creation_method SHELXL-97
_cell_angle_alpha 77.7420(10)
_cell_angle_beta 76.2150(10)
_cell_angle_gamma 66.0630(10)
_cell_formula_units_Z 1
_cell_length_a 7.8143(5)
_cell_length_b 9.4382(6)
_cell_length_c 15.2024(10)
_cell_measurement_reflns_used 1349
_cell_measurement_temperature 173
_cell_measurement_theta_max 26.90
_cell_measurement_theta_min 2.60
_cell_volume 986.79(11)
_computing_cell_refinement 'SMART (Bruker AXS, 2000)'
_computing_data_collection 'SMART (Bruker AXS, 2000)'
_computing_data_reduction 'SAINT (Bruker AXS, 2003)'
_computing_molecular_graphics 'XSHEL (Bruker AXS,2002)'
_computing_publication_material 'XCIF (Bruker AXS, 2001)'
_computing_structure_refinement 'SHELXL-97 (Sheldrick, 1997)'
_computing_structure_solution 'SHELXS-97 (Sheldrick, 1997)'
_diffrn_ambient_temperature 173
_diffrn_detector_area_resol_mean 8.366
_diffrn_measured_fraction_theta_full 0.982
_diffrn_measured_fraction_theta_max 0.928
_diffrn_measurement_device_type 'Bruker APEX CCD area detector'
_diffrn_measurement_method 'phi and omega scans'
_diffrn_radiation_monochromator graphite
_diffrn_radiation_source 'fine-focus sealed tube'
_diffrn_radiation_type MoK\a
_diffrn_radiation_wavelength 0.71073
_diffrn_reflns_av_R_equivalents 0.0283
_diffrn_reflns_av_sigmaI/netI 0.0824
_diffrn_reflns_limit_h_max 9
_diffrn_reflns_limit_h_min -9
_diffrn_reflns_limit_k_max 12
_diffrn_reflns_limit_k_min -10
_diffrn_reflns_limit_l_max 17
_diffrn_reflns_limit_l_min -19
_diffrn_reflns_number 6047
_diffrn_reflns_theta_full 25.00
_diffrn_reflns_theta_max 27.49
_diffrn_reflns_theta_min 1.39
_exptl_absorpt_coefficient_mu 0.173
_exptl_absorpt_correction_T_max 0.9778
_exptl_absorpt_correction_T_min 0.9563
_exptl_absorpt_correction_type analytical
_exptl_absorpt_process_details
;
XPREP; Bruker AXS 2000
;
_exptl_crystal_colour Blue
_exptl_crystal_density_diffrn 1.200
_exptl_crystal_density_method 'not measured'
_exptl_crystal_description Block
_exptl_crystal_F_000 386
_exptl_crystal_size_max 0.26
_exptl_crystal_size_mid 0.15
_exptl_crystal_size_min 0.13
_refine_diff_density_max 0.350
_refine_diff_density_min -0.314
_refine_diff_density_rms 0.086
_refine_ls_extinction_method none
_refine_ls_goodness_of_fit_ref 0.916
_refine_ls_hydrogen_treatment constr
_refine_ls_matrix_type full
_refine_ls_number_parameters 227
_refine_ls_number_reflns 4195
_refine_ls_number_restraints 0
_refine_ls_restrained_S_all 0.916
_refine_ls_R_factor_all 0.0711
_refine_ls_R_factor_gt 0.0448
_refine_ls_shift/su_max 0.000
_refine_ls_shift/su_mean 0.000
_refine_ls_structure_factor_coef Fsqd
_refine_ls_weighting_details 'calc w=1/[\s^2^(Fo^2^)+(0.0489P)^2^+0.0000P] where P=(Fo^2^+2Fc^2^)/3'
_refine_ls_weighting_scheme calc
_refine_ls_wR_factor_gt 0.0899
_refine_ls_wR_factor_ref 0.1209
_reflns_number_gt 2836
_reflns_number_total 4195
_reflns_threshold_expression >2sigma(I)
_cod_data_source_file c4ce01571a2.cif
_cod_data_source_block sq12
_cod_depositor_comments
;
The following automatic conversions were performed:

'_symmetry_cell_setting' value 'Triclinic' changed to 'triclinic'
according to
/usr/data/users/saulius/crontab/automatic-downloads/rss-feeds/RSC/lib/dictionaries/cif_core.dic
dictionary named 'cif_core.dic' version 2.4.2 from 2011-04-26.

Automatic conversion script
Id: cif_fix_values 2281 2013-09-26 08:29:07Z andrius 

 Adding full bibliography for 7218117--7218126.cif.
;
_cod_original_sg_symbol_H-M 'P-1 '
_cod_database_code 7218123

loop_
_symmetry_equiv_pos_as_xyz
'x, y, z'
'-x, -y, -z'

loop_
_atom_site_label
_atom_site_type_symbol
_atom_site_fract_x
_atom_site_fract_y
_atom_site_fract_z
_atom_site_U_iso_or_equiv
_atom_site_adp_type
_atom_site_occupancy
_atom_site_symmetry_multiplicity
_atom_site_calc_flag
_atom_site_refinement_flags
C1 C 0.0064(3) 0.8968(3) 0.14127(14) 0.0252(5) Uani 1 1 d .
C2 C 0.1519(3) 0.7719(3) 0.17734(15) 0.0328(6) Uani 1 1 d .
H2 H 0.2525 0.7872 0.1938 0.039 Uiso 1 1 calc R
C3 C 0.1467(3) 0.6246(3) 0.18869(16) 0.0373(6) Uani 1 1 d .
H3 H 0.2456 0.5375 0.2131 0.045 Uiso 1 1 calc R
C4 C 0.0004(3) 0.6009(3) 0.16525(16) 0.0376(6) Uani 1 1 d .
H4 H 0.0011 0.4980 0.1733 0.045 Uiso 1 1 calc R
C5 C -0.1466(3) 0.7249(3) 0.13033(15) 0.0312(5) Uani 1 1 d .
H5 H -0.2474 0.7092 0.1143 0.037 Uiso 1 1 calc R
C6 C -0.1424(3) 0.8730(3) 0.11937(13) 0.0247(5) Uani 1 1 d .
C7 C -0.1747(3) 1.1529(3) 0.08768(13) 0.0238(5) Uani 1 1 d .
C8 C -0.2257(3) 1.3125(3) 0.06511(14) 0.0265(5) Uani 1 1 d .
H8 H -0.1437 1.3564 0.0758 0.032 Uiso 1 1 calc R
C9 C -0.3853(3) 1.4154(3) 0.02832(14) 0.0264(5) Uani 1 1 d .
C10 C -0.4463(3) 1.5833(3) -0.00097(15) 0.0311(5) Uani 1 1 d .
C11 C 0.1304(3) 1.1056(3) 0.13602(14) 0.0249(5) Uani 1 1 d .
H11A H 0.1391 1.1932 0.0884 0.030 Uiso 1 1 calc R
H11B H 0.2561 1.0188 0.1304 0.030 Uiso 1 1 calc R
C12 C 0.0808(3) 1.1585(3) 0.22999(13) 0.0255(5) Uani 1 1 d .
H12A H 0.0382 1.0827 0.2759 0.031 Uiso 1 1 calc R
H12B H -0.0261 1.2612 0.2299 0.031 Uiso 1 1 calc R
C13 C 0.2489(3) 1.1724(3) 0.25762(14) 0.0268(5) Uani 1 1 d .
H13A H 0.3196 1.2162 0.2034 0.032 Uiso 1 1 calc R
H13B H 0.2000 1.2461 0.3035 0.032 Uiso 1 1 calc R
C14 C 0.3846(3) 1.0159(3) 0.29726(15) 0.0294(5) Uani 1 1 d .
H14A H 0.4438 0.9463 0.2490 0.035 Uiso 1 1 calc R
H14B H 0.3107 0.9667 0.3469 0.035 Uiso 1 1 calc R
C15 C 0.5414(3) 1.0285(3) 0.33496(15) 0.0295(5) Uani 1 1 d .
H15A H 0.4829 1.1054 0.3793 0.035 Uiso 1 1 calc R
H15B H 0.6230 1.0684 0.2842 0.035 Uiso 1 1 calc R
C16 C 0.6651(3) 0.8733(3) 0.38193(15) 0.0321(6) Uani 1 1 d .
H16A H 0.5825 0.8305 0.4303 0.039 Uiso 1 1 calc R
H16B H 0.7291 0.7983 0.3367 0.039 Uiso 1 1 calc R
C17 C 0.8141(3) 0.8865(3) 0.42404(15) 0.0331(6) Uani 1 1 d .
H17A H 0.7500 0.9658 0.4668 0.040 Uiso 1 1 calc R
H17B H 0.8999 0.9248 0.3750 0.040 Uiso 1 1 calc R
C18 C 0.9334(3) 0.7354(3) 0.47516(15) 0.0321(6) Uani 1 1 d .
H18A H 0.9966 0.6552 0.4330 0.038 Uiso 1 1 calc R
H18B H 0.8487 0.6978 0.5253 0.038 Uiso 1 1 calc R
C19 C 1.0838(3) 0.7530(3) 0.51507(15) 0.0334(6) Uani 1 1 d .
H19A H 1.1721 0.7851 0.4643 0.040 Uiso 1 1 calc R
H19B H 1.0206 0.8381 0.5540 0.040 Uiso 1 1 calc R
C20 C 1.1987(3) 0.6067(3) 0.57132(15) 0.0322(6) Uani 1 1 d .
H20A H 1.2547 0.5192 0.5341 0.039 Uiso 1 1 calc R
H20B H 1.1124 0.5790 0.6251 0.039 Uiso 1 1 calc R
C21 C 1.3571(3) 0.6250(3) 0.60403(16) 0.0382(6) Uani 1 1 d .
H21A H 1.4465 0.6478 0.5502 0.046 Uiso 1 1 calc R
H21B H 1.3016 0.7156 0.6387 0.046 Uiso 1 1 calc R
C22 C 1.4671(4) 0.4815(4) 0.66403(18) 0.0578(8) Uani 1 1 d .
H22A H 1.3827 0.4649 0.7209 0.087 Uiso 1 1 calc R
H22B H 1.5735 0.4974 0.6782 0.087 Uiso 1 1 calc R
H22C H 1.5159 0.3898 0.6317 0.087 Uiso 1 1 calc R
N1 N -0.0131(2) 1.0533(2) 0.12099(11) 0.0243(4) Uani 1 1 d .
O1 O -0.3795(2) 1.6822(2) -0.00234(12) 0.0505(5) Uani 1 1 d .
S1 S -0.30702(7) 1.04850(7) 0.07571(4) 0.02594(17) Uani 1 1 d .

loop_
_atom_site_aniso_label
_atom_site_aniso_U_11
_atom_site_aniso_U_22
_atom_site_aniso_U_33
_atom_site_aniso_U_23
_atom_site_aniso_U_13
_atom_site_aniso_U_12
C1 0.0263(12) 0.0253(13) 0.0252(12) -0.0017(10) -0.0073(9) -0.0101(10)
C2 0.0329(13) 0.0309(14) 0.0383(14) -0.0017(11) -0.0157(11) -0.0116(11)
C3 0.0430(15) 0.0258(14) 0.0427(15) 0.0014(11) -0.0206(12) -0.0080(12)
C4 0.0490(16) 0.0236(13) 0.0454(15) 0.0013(11) -0.0174(12) -0.0165(12)
C5 0.0356(13) 0.0307(14) 0.0340(13) 0.0000(11) -0.0104(11) -0.0186(12)
C6 0.0262(12) 0.0264(13) 0.0222(12) -0.0003(9) -0.0070(9) -0.0103(10)
C7 0.0225(11) 0.0281(13) 0.0231(12) -0.0005(9) -0.0071(9) -0.0114(10)
C8 0.0257(12) 0.0260(13) 0.0332(13) -0.0007(10) -0.0133(10) -0.0119(10)
C9 0.0279(12) 0.0248(13) 0.0296(13) -0.0010(10) -0.0102(10) -0.0114(10)
C10 0.0320(13) 0.0284(14) 0.0376(14) 0.0008(11) -0.0158(11) -0.0131(11)
C11 0.0207(11) 0.0243(12) 0.0324(13) 0.0004(10) -0.0102(9) -0.0101(10)
C12 0.0229(11) 0.0251(12) 0.0285(12) -0.0022(10) -0.0055(9) -0.0091(10)
C13 0.0293(12) 0.0257(13) 0.0295(12) -0.0033(10) -0.0104(10) -0.0118(10)
C14 0.0319(13) 0.0296(13) 0.0306(13) 0.0015(10) -0.0108(10) -0.0152(11)
C15 0.0316(13) 0.0324(14) 0.0284(12) -0.0007(10) -0.0109(10) -0.0143(11)
C16 0.0336(13) 0.0342(14) 0.0304(13) 0.0020(11) -0.0120(10) -0.0141(11)
C17 0.0321(13) 0.0349(14) 0.0345(14) 0.0022(11) -0.0123(11) -0.0145(12)
C18 0.0327(13) 0.0315(14) 0.0349(14) -0.0012(11) -0.0135(11) -0.0122(11)
C19 0.0294(13) 0.0340(14) 0.0380(14) -0.0017(11) -0.0103(11) -0.0121(11)
C20 0.0275(13) 0.0335(14) 0.0344(14) -0.0024(11) -0.0101(10) -0.0086(11)
C21 0.0300(13) 0.0443(16) 0.0403(15) -0.0046(12) -0.0117(11) -0.0113(12)
C22 0.0453(17) 0.069(2) 0.0602(19) 0.0050(16) -0.0305(14) -0.0165(16)
N1 0.0236(10) 0.0221(10) 0.0292(10) 0.0002(8) -0.0116(8) -0.0083(8)
O1 0.0489(11) 0.0299(10) 0.0884(14) 0.0097(10) -0.0440(10) -0.0214(9)
S1 0.0244(3) 0.0262(3) 0.0309(3) -0.0015(2) -0.0103(2) -0.0112(2)

loop_
_atom_type_symbol
_atom_type_description
_atom_type_scat_dispersion_real
_atom_type_scat_dispersion_imag
_atom_type_scat_source
C C 0.0033 0.0016 'International Tables Vol C Tables 4.2.6.8 and 6.1.1.4'
H H 0.0000 0.0000 'International Tables Vol C Tables 4.2.6.8 and 6.1.1.4'
N N 0.0061 0.0033 'International Tables Vol C Tables 4.2.6.8 and 6.1.1.4'
O O 0.0106 0.0060 'International Tables Vol C Tables 4.2.6.8 and 6.1.1.4'
S S 0.1246 0.1234 'International Tables Vol C Tables 4.2.6.8 and 6.1.1.4'

loop_
_geom_angle_atom_site_label_1
_geom_angle_atom_site_label_2
_geom_angle_atom_site_label_3
_geom_angle
_geom_angle_site_symmetry_3
C2 C1 C6 120.2(2) .
C2 C1 N1 127.8(2) .
C6 C1 N1 111.96(19) .
C3 C2 C1 118.1(2) .
C3 C2 H2 120.9 .
C1 C2 H2 120.9 .
C2 C3 C4 121.5(2) .
C2 C3 H3 119.3 .
C4 C3 H3 119.3 .
C5 C4 C3 120.8(2) .
C5 C4 H4 119.6 .
C3 C4 H4 119.6 .
C4 C5 C6 117.8(2) .
C4 C5 H5 121.1 .
C6 C5 H5 121.1 .
C5 C6 C1 121.5(2) .
C5 C6 S1 127.29(17) .
C1 C6 S1 111.22(16) .
N1 C7 C8 125.28(19) .
N1 C7 S1 110.27(16) .
C8 C7 S1 124.44(16) .
C7 C8 C9 126.4(2) .
C7 C8 H8 116.8 .
C9 C8 H8 116.8 .
C8 C9 C10 130.2(2) .
C8 C9 C10 140.5(2) 2_485
C10 C9 C10 89.25(18) 2_485
O1 C10 C9 133.8(2) .
O1 C10 C9 135.4(2) 2_485
C9 C10 C9 90.75(18) 2_485
N1 C11 C12 111.46(16) .
N1 C11 H11A 109.3 .
C12 C11 H11A 109.3 .
N1 C11 H11B 109.3 .
C12 C11 H11B 109.3 .
H11A C11 H11B 108.0 .
C11 C12 C13 112.54(16) .
C11 C12 H12A 109.1 .
C13 C12 H12A 109.1 .
C11 C12 H12B 109.1 .
C13 C12 H12B 109.1 .
H12A C12 H12B 107.8 .
C14 C13 C12 112.74(17) .
C14 C13 H13A 109.0 .
C12 C13 H13A 109.0 .
C14 C13 H13B 109.0 .
C12 C13 H13B 109.0 .
H13A C13 H13B 107.8 .
C13 C14 C15 113.93(18) .
C13 C14 H14A 108.8 .
C15 C14 H14A 108.8 .
C13 C14 H14B 108.8 .
C15 C14 H14B 108.8 .
H14A C14 H14B 107.7 .
C14 C15 C16 113.23(18) .
C14 C15 H15A 108.9 .
C16 C15 H15A 108.9 .
C14 C15 H15B 108.9 .
C16 C15 H15B 108.9 .
H15A C15 H15B 107.7 .
C17 C16 C15 113.54(19) .
C17 C16 H16A 108.9 .
C15 C16 H16A 108.9 .
C17 C16 H16B 108.9 .
C15 C16 H16B 108.9 .
H16A C16 H16B 107.7 .
C16 C17 C18 114.77(19) .
C16 C17 H17A 108.6 .
C18 C17 H17A 108.6 .
C16 C17 H17B 108.6 .
C18 C17 H17B 108.6 .
H17A C17 H17B 107.6 .
C17 C18 C19 113.14(19) .
C17 C18 H18A 109.0 .
C19 C18 H18A 109.0 .
C17 C18 H18B 109.0 .
C19 C18 H18B 109.0 .
H18A C18 H18B 107.8 .
C20 C19 C18 114.76(19) .
C20 C19 H19A 108.6 .
C18 C19 H19A 108.6 .
C20 C19 H19B 108.6 .
C18 C19 H19B 108.6 .
H19A C19 H19B 107.6 .
C19 C20 C21 113.3(2) .
C19 C20 H20A 108.9 .
C21 C20 H20A 108.9 .
C19 C20 H20B 108.9 .
C21 C20 H20B 108.9 .
H20A C20 H20B 107.7 .
C22 C21 C20 113.6(2) .
C22 C21 H21A 108.8 .
C20 C21 H21A 108.8 .
C22 C21 H21B 108.8 .
C20 C21 H21B 108.8 .
H21A C21 H21B 107.7 .
C21 C22 H22A 109.5 .
C21 C22 H22B 109.5 .
H22A C22 H22B 109.5 .
C21 C22 H22C 109.5 .
H22A C22 H22C 109.5 .
H22B C22 H22C 109.5 .
C7 N1 C1 115.22(17) .
C7 N1 C11 123.17(18) .
C1 N1 C11 121.60(17) .
C6 S1 C7 91.26(10) .

loop_
_geom_bond_atom_site_label_1
_geom_bond_atom_site_label_2
_geom_bond_distance
_geom_bond_site_symmetry_2
C1 C2 1.385(3) .
C1 C6 1.393(3) .
C1 N1 1.395(3) .
C2 C3 1.381(3) .
C2 H2 0.9500 .
C3 C4 1.386(3) .
C3 H3 0.9500 .
C4 C5 1.381(3) .
C4 H4 0.9500 .
C5 C6 1.385(3) .
C5 H5 0.9500 .
C6 S1 1.746(2) .
C7 N1 1.369(3) .
C7 C8 1.380(3) .
C7 S1 1.751(2) .
C8 C9 1.389(3) .
C8 H8 0.9500 .
C9 C10 1.458(3) .
C9 C10 1.467(3) 2_485
C10 O1 1.234(3) .
C10 C9 1.467(3) 2_485
C11 N1 1.474(2) .
C11 C12 1.524(3) .
C11 H11A 0.9900 .
C11 H11B 0.9900 .
C12 C13 1.531(3) .
C12 H12A 0.9900 .
C12 H12B 0.9900 .
C13 C14 1.525(3) .
C13 H13A 0.9900 .
C13 H13B 0.9900 .
C14 C15 1.525(3) .
C14 H14A 0.9900 .
C14 H14B 0.9900 .
C15 C16 1.525(3) .
C15 H15A 0.9900 .
C15 H15B 0.9900 .
C16 C17 1.513(3) .
C16 H16A 0.9900 .
C16 H16B 0.9900 .
C17 C18 1.517(3) .
C17 H17A 0.9900 .
C17 H17B 0.9900 .
C18 C19 1.523(3) .
C18 H18A 0.9900 .
C18 H18B 0.9900 .
C19 C20 1.517(3) .
C19 H19A 0.9900 .
C19 H19B 0.9900 .
C20 C21 1.521(3) .
C20 H20A 0.9900 .
C20 H20B 0.9900 .
C21 C22 1.519(3) .
C21 H21A 0.9900 .
C21 H21B 0.9900 .
C22 H22A 0.9800 .
C22 H22B 0.9800 .
C22 H22C 0.9800 .

loop_
_geom_torsion_atom_site_label_1
_geom_torsion_atom_site_label_2
_geom_torsion_atom_site_label_3
_geom_torsion_atom_site_label_4
_geom_torsion
_geom_torsion_site_symmetry_1
_geom_torsion_site_symmetry_4
C6 C1 C2 C3 1.4(3) . .
N1 C1 C2 C3 -177.4(2) . .
C1 C2 C3 C4 -0.2(4) . .
C2 C3 C4 C5 -0.6(4) . .
C3 C4 C5 C6 0.2(4) . .
C4 C5 C6 C1 1.0(3) . .
C4 C5 C6 S1 179.11(17) . .
C2 C1 C6 C5 -1.9(3) . .
N1 C1 C6 C5 177.17(19) . .
C2 C1 C6 S1 179.76(17) . .
N1 C1 C6 S1 -1.2(2) . .
N1 C7 C8 C9 177.6(2) . .
S1 C7 C8 C9 -1.2(3) . .
C7 C8 C9 C10 -177.2(2) . .
C7 C8 C9 C10 1.9(4) . 2_485
C8 C9 C10 O1 0.0(4) . .
C10 C9 C10 O1 -179.4(3) 2_485 .
C8 C9 C10 C9 179.4(3) . 2_485
C10 C9 C10 C9 0.0 2_485 2_485
N1 C11 C12 C13 164.99(17) . .
C11 C12 C13 C14 -82.4(2) . .
C12 C13 C14 C15 -173.67(17) . .
C13 C14 C15 C16 174.85(18) . .
C14 C15 C16 C17 -176.84(18) . .
C15 C16 C17 C18 177.24(19) . .
C16 C17 C18 C19 179.00(18) . .
C17 C18 C19 C20 176.67(19) . .
C18 C19 C20 C21 175.66(18) . .
C19 C20 C21 C22 177.4(2) . .
C8 C7 N1 C1 178.39(19) . .
S1 C7 N1 C1 -2.6(2) . .
C8 C7 N1 C11 -0.8(3) . .
S1 C7 N1 C11 178.18(14) . .
C2 C1 N1 C7 -178.5(2) . .
C6 C1 N1 C7 2.5(3) . .
C2 C1 N1 C11 0.7(3) . .
C6 C1 N1 C11 -178.28(17) . .
C12 C11 N1 C7 86.5(2) . .
C12 C11 N1 C1 -92.6(2) . .
C5 C6 S1 C7 -178.4(2) . .
C1 C6 S1 C7 -0.21(16) . .
N1 C7 S1 C6 1.57(15) . .
C8 C7 S1 C6 -179.43(19) . .
